data_4032691
loop_
_publ_author_name
'Klikar, Milan'
'le Poul, Pascal'
'R\%u\<zi\<cka, Ale\<s'
'Pytela, Old\<rich'
'Barsella, Alberto'
'Dorkenoo, Kokou D.'
'Robin-le Guen, Fran\,coise'
'Bure\<s, Filip'
'Achelle, Sylvain'

_publ_section_title
;
 Dipolar NLO Chromophores Bearing Diazine Rings as \p-Conjugated Linkers.
;
_journal_issue 18
_journal_name_full 'The Journal of organic chemistry'
_journal_page_first 9435
_journal_page_last 9451
_journal_paper_doi 10.1021/acs.joc.7b01442
_journal_volume 82
_journal_year 2017
_chemical_formula_sum 'C36.5 H24 Cl N O2 S2'
_chemical_formula_weight 608.14
_space_group_crystal_system triclinic
_space_group_IT_number 2
_space_group_name_Hall '-P 1'
_space_group_name_H-M_alt 'P -1'
_symmetry_space_group_name_Hall '-P 1'
_symmetry_space_group_name_H-M 'P -1'
_atom_sites_solution_hydrogens mixed
_audit_creation_method 'APEX3 v2016.5-0'
_cell_angle_alpha 99.293(2)
_cell_angle_beta 91.403(2)
_cell_angle_gamma 109.660(2)
_cell_formula_units_Z 2
_cell_length_a 9.7933(5)
_cell_length_b 9.9953(5)
_cell_length_c 15.9261(8)
_cell_measurement_reflns_used 90854
_cell_measurement_temperature 150(2)
_cell_measurement_theta_max 27.5
_cell_measurement_theta_min 1
_cell_volume 1443.59(13)
_computing_cell_refinement 'APEX3 v2016.5-0 (Bruker AXS)'
_computing_data_collection 'Bruker Instrument Service vV6.2.3'
_computing_data_reduction 'SAINT V8.37A (Bruker AXS Inc., 2015)'
_computing_molecular_graphics 'Platon (Spek, 2009)'
_computing_publication_material 'Platon (Spek, 2009)'
_computing_structure_refinement 'SHELXL-2014/7 (Sheldrick, 2014)'
_computing_structure_solution 'XT, VERSION 2014/5'
_diffrn_ambient_temperature 150(2)
_diffrn_detector_area_resol_mean 10.4167
_diffrn_measured_fraction_theta_full 1.000
_diffrn_measured_fraction_theta_max 0.996
_diffrn_measurement_device_type 'Bruker D8 - Venture'
_diffrn_measurement_method '\f and \w scans to fill the Ewald sphere'
_diffrn_radiation_type MoK\a
_diffrn_radiation_wavelength 0.71073
_diffrn_reflns_av_R_equivalents 0.1223
_diffrn_reflns_av_unetI/netI 0.0430
_diffrn_reflns_Laue_measured_fraction_full 1.000
_diffrn_reflns_Laue_measured_fraction_max 0.996
_diffrn_reflns_limit_h_max 12
_diffrn_reflns_limit_h_min -12
_diffrn_reflns_limit_k_max 12
_diffrn_reflns_limit_k_min -12
_diffrn_reflns_limit_l_max 20
_diffrn_reflns_limit_l_min -20
_diffrn_reflns_number 90854
_diffrn_reflns_point_group_measured_fraction_full 1.000
_diffrn_reflns_point_group_measured_fraction_max 0.996
_diffrn_reflns_theta_full 25.242
_diffrn_reflns_theta_max 27.542
_diffrn_reflns_theta_min 2.200
_diffrn_source 'sealed X-ray tube'
_exptl_absorpt_coefficient_mu 0.313
_exptl_absorpt_correction_T_max 0.7456
_exptl_absorpt_correction_T_min 0.7062
_exptl_absorpt_correction_type multi-scan
_exptl_absorpt_process_details
;
SADABS-2016/2 - Bruker AXS area detector
scaling and absorption correction
;
_exptl_crystal_colour red
_exptl_crystal_density_diffrn 1.399
_exptl_crystal_description block
_exptl_crystal_F_000 630
_exptl_crystal_size_max 0.263
_exptl_crystal_size_mid 0.163
_exptl_crystal_size_min 0.091
_refine_diff_density_max 1.087
_refine_diff_density_min -1.122
_refine_diff_density_rms 0.073
_refine_ls_extinction_method none
_refine_ls_goodness_of_fit_ref 1.051
_refine_ls_hydrogen_treatment mixed
_refine_ls_matrix_type full
_refine_ls_number_parameters 396
_refine_ls_number_reflns 6631
_refine_ls_number_restraints 20
_refine_ls_restrained_S_all 1.050
_refine_ls_R_factor_all 0.0841
_refine_ls_R_factor_gt 0.0538
_refine_ls_shift/su_max 0.000
_refine_ls_shift/su_mean 0.000
_refine_ls_structure_factor_coef Fsqd
_refine_ls_weighting_details 'w=1/[\s^2^(Fo^2^)+(0.0426P)^2^+1.9457P] where P=(Fo^2^+2Fc^2^)/3'
_refine_ls_weighting_scheme calc
_refine_ls_wR_factor_gt 0.1112
_refine_ls_wR_factor_ref 0.1244
_reflns_Friedel_coverage 0.000
_reflns_number_gt 4939
_reflns_number_total 6631
_reflns_threshold_expression 'I > 2\s(I)'
_cod_data_source_file jo7b01442_si_002.cif
_cod_data_source_block shelxl
_cod_depositor_comments 'Adding full bibliography for 4032691.cif.'
_cod_original_formula_sum 'C36.50 H24 Cl N O2 S2'
_cod_database_code 4032691
_shelx_space_group_comment
;
The symmetry employed for this shelxl refinement is uniquely defined
by the following loop, which should always be used as a source of
symmetry information in preference to the above space-group names.
They are only intended as comments.
;
_shelx_estimated_absorpt_t_min 0.922
_shelx_estimated_absorpt_t_max 0.972
_exptl_absorpt_special_details
;
The ratio of minimum to maximum
apparent transmission was 0.947
;

loop_
_space_group_symop_operation_xyz
'x, y, z'
'-x, -y, -z'

loop_
_atom_site_label
_atom_site_type_symbol
_atom_site_fract_x
_atom_site_fract_y
_atom_site_fract_z
_atom_site_U_iso_or_equiv
_atom_site_adp_type
_atom_site_occupancy
_atom_site_site_symmetry_order
_atom_site_calc_flag
_atom_site_refinement_flags_posn
_atom_site_refinement_flags_adp
_atom_site_refinement_flags_occupancy
S1 S -0.46989(7) -0.81783(7) 0.35048(4) 0.02545(16) Uani 1 1 d . . .
C1 C -0.0611(2) -0.4018(2) 0.44141(14) 0.0158(5) Uani 1 1 d . . .
O1 O 0.03446(19) -0.5449(2) 0.33801(12) 0.0305(4) Uani 1 1 d . . .
Cl1 Cl 0.38912(12) 0.56132(11) 1.03150(7) 0.0665(3) Uani 1 1 d . . .
N1 N 0.9762(2) 1.0026(2) 0.86388(13) 0.0194(4) Uani 1 1 d . . .
S2 S 0.48880(6) 0.35900(6) 0.67886(4) 0.01876(14) Uani 1 1 d . . .
C2 C -0.0662(2) -0.5315(3) 0.37735(15) 0.0180(5) Uani 1 1 d . . .
O2 O -0.24874(17) -0.35267(18) 0.52716(11) 0.0220(4) Uani 1 1 d . . .
C7 C -0.4412(3) -0.6628(3) 0.42338(16) 0.0226(5) Uani 1 1 d . . .
H7 H -0.5133 -0.6408 0.4559 0.027 Uiso 1 1 calc R U .
C6 C -0.2930(3) -0.7675(3) 0.32485(16) 0.0222(5) Uani 1 1 d . . .
H6 H -0.2549 -0.8232 0.2843 0.027 Uiso 1 1 calc R U .
C5 C -0.2085(2) -0.4306(2) 0.47407(14) 0.0157(5) Uani 1 1 d . . .
H5 H 0.605(6) 0.665(3) 1.012(4) 0.044(18) Uiso 0.5 1 d D . P
C4 C -0.2988(2) -0.5756(3) 0.42757(14) 0.0167(5) Uani 1 1 d . . .
C3 C -0.2156(2) -0.6355(2) 0.37142(14) 0.0169(5) Uani 1 1 d . . .
H3 H 0.596(6) 0.576(6) 1.0825(16) 0.032(16) Uiso 0.5 1 d D . P
C8 C 0.0645(2) -0.2876(2) 0.45529(14) 0.0163(5) Uani 1 1 d . . .
H8 H 0.1370 -0.3032 0.4205 0.020 Uiso 1 1 calc R U .
C9 C 0.1153(2) -0.1473(2) 0.51037(14) 0.0158(5) Uani 1 1 d . . .
C10 C 0.0367(2) -0.0984(3) 0.57388(15) 0.0179(5) Uani 1 1 d . . .
H10 H -0.0592 -0.1579 0.5812 0.021 Uiso 1 1 calc R U .
C11 C 0.0981(2) 0.0349(2) 0.62535(15) 0.0182(5) Uani 1 1 d . . .
H11 H 0.0436 0.0656 0.6681 0.022 Uiso 1 1 calc R U .
C13 C 0.3163(3) 0.0785(3) 0.55256(15) 0.0196(5) Uani 1 1 d . . .
H13 H 0.4114 0.1389 0.5444 0.023 Uiso 1 1 calc R U .
C12 C 0.2390(2) 0.1267(2) 0.61626(14) 0.0153(5) Uani 1 1 d . . .
C14 C 0.2558(3) -0.0553(3) 0.50163(15) 0.0196(5) Uani 1 1 d . . .
H14 H 0.3110 -0.0861 0.4594 0.023 Uiso 1 1 calc R U .
C15 C 0.3031(2) 0.2675(2) 0.67128(14) 0.0158(5) Uani 1 1 d . . .
C16 C 0.2370(2) 0.3464(2) 0.72354(14) 0.0168(5) Uani 1 1 d . . .
H16 H 0.1351 0.3148 0.7288 0.020 Uiso 1 1 calc R U .
C17 C 0.3353(2) 0.4790(2) 0.76860(14) 0.0160(5) Uani 1 1 d . . .
H17 H 0.3059 0.5451 0.8072 0.019 Uiso 1 1 calc R U .
C18 C 0.4767(2) 0.5028(2) 0.75126(14) 0.0148(5) Uani 1 1 d . . .
C19 C 0.6070(2) 0.6283(2) 0.78266(14) 0.0147(5) Uani 1 1 d . . .
C20 C 0.6058(3) 0.7314(3) 0.85294(16) 0.0213(5) Uani 1 1 d . . .
H20 H 0.5200 0.7180 0.8821 0.026 Uiso 1 1 calc R U .
C21 C 0.7275(3) 0.8528(3) 0.88085(16) 0.0223(5) Uani 1 1 d . . .
H21 H 0.7252 0.9214 0.9291 0.027 Uiso 1 1 calc R U .
C22 C 0.8531(2) 0.8739(2) 0.83801(15) 0.0175(5) Uani 1 1 d . . .
C23 C 0.8569(2) 0.7713(3) 0.76961(15) 0.0203(5) Uani 1 1 d . . .
H23 H 0.9433 0.7842 0.7412 0.024 Uiso 1 1 calc R U .
C24 C 0.7351(3) 0.6499(3) 0.74228(15) 0.0202(5) Uani 1 1 d . . .
H24 H 0.7390 0.5801 0.6951 0.024 Uiso 1 1 calc R U .
C25 C 0.9597(2) 1.1364(2) 0.85784(15) 0.0183(5) Uani 1 1 d . . .
C26 C 0.8547(3) 1.1431(3) 0.79961(17) 0.0265(6) Uani 1 1 d . . .
H26 H 0.7942 1.0575 0.7631 0.032 Uiso 1 1 calc R U .
C27 C 0.8382(3) 1.2740(3) 0.7947(2) 0.0360(7) Uani 1 1 d . . .
H27 H 0.7652 1.2768 0.7553 0.043 Uiso 1 1 calc R U .
C28 C 0.9263(3) 1.4005(3) 0.8462(2) 0.0365(7) Uani 1 1 d . . .
H28 H 0.9155 1.4901 0.8418 0.044 Uiso 1 1 calc R U .
C29 C 1.0298(3) 1.3943(3) 0.90375(18) 0.0297(6) Uani 1 1 d . . .
H29 H 1.0908 1.4807 0.9395 0.036 Uiso 1 1 calc R U .
C30 C 1.0469(3) 1.2640(3) 0.91067(16) 0.0215(5) Uani 1 1 d . . .
H30 H 1.1182 1.2616 0.9514 0.026 Uiso 1 1 calc R U .
C31 C 1.1144(2) 0.9896(2) 0.87590(14) 0.0169(5) Uani 1 1 d . . .
C32 C 1.2398(3) 1.0854(3) 0.85153(16) 0.0217(5) Uani 1 1 d . . .
H32 H 1.2341 1.1629 0.8257 0.026 Uiso 1 1 calc R U .
C33 C 1.3733(3) 1.0687(3) 0.86462(18) 0.0309(6) Uani 1 1 d . U .
H33 H 1.4582 1.1352 0.8477 0.037 Uiso 1 1 calc R U .
C34 C 1.3843(3) 0.9575(3) 0.90167(19) 0.0360(7) Uani 1 1 d . U .
H34 H 1.4763 0.9475 0.9111 0.043 Uiso 1 1 calc R U .
C35 C 1.2600(3) 0.8606(3) 0.92493(18) 0.0344(7) Uani 1 1 d . U .
H35 H 1.2665 0.7824 0.9498 0.041 Uiso 1 1 calc R U .
C36 C 1.1258(3) 0.8756(3) 0.91253(16) 0.0248(5) Uani 1 1 d . . .
H36 H 1.0412 0.8081 0.9290 0.030 Uiso 1 1 calc R U .
C37 C 0.5608(7) 0.5773(6) 1.0288(4) 0.0376(14) Uani 0.5 1 d D . P

loop_
_atom_site_aniso_label
_atom_site_aniso_U_11
_atom_site_aniso_U_22
_atom_site_aniso_U_33
_atom_site_aniso_U_23
_atom_site_aniso_U_13
_atom_site_aniso_U_12
S1 0.0211(3) 0.0169(3) 0.0323(4) 0.0005(3) -0.0043(3) 0.0009(3)
C1 0.0167(11) 0.0169(11) 0.0145(11) 0.0018(9) 0.0016(9) 0.0072(9)
O1 0.0223(9) 0.0257(10) 0.0385(11) -0.0076(8) 0.0114(8) 0.0073(8)
Cl1 0.0753(7) 0.0555(6) 0.0738(7) 0.0234(5) 0.0107(5) 0.0233(5)
N1 0.0129(9) 0.0128(10) 0.0302(11) 0.0005(8) -0.0003(8) 0.0030(8)
S2 0.0136(3) 0.0146(3) 0.0243(3) -0.0028(2) 0.0015(2) 0.0028(2)
C2 0.0173(11) 0.0175(12) 0.0188(12) 0.0013(9) 0.0004(9) 0.0064(10)
O2 0.0173(8) 0.0237(9) 0.0219(9) -0.0035(7) 0.0048(7) 0.0063(7)
C7 0.0204(12) 0.0189(12) 0.0263(13) 0.0033(10) 0.0013(10) 0.0045(10)
C6 0.0222(12) 0.0188(12) 0.0241(13) 0.0009(10) -0.0023(10) 0.0067(10)
C5 0.0140(11) 0.0175(12) 0.0155(11) 0.0033(9) 0.0002(9) 0.0052(9)
C4 0.0170(11) 0.0178(12) 0.0161(11) 0.0049(9) 0.0021(9) 0.0062(9)
C3 0.0185(11) 0.0156(11) 0.0166(11) 0.0019(9) -0.0019(9) 0.0066(10)
C8 0.0157(11) 0.0195(12) 0.0147(11) 0.0030(9) 0.0024(9) 0.0071(9)
C9 0.0164(11) 0.0156(11) 0.0153(11) 0.0037(9) -0.0005(9) 0.0050(9)
C10 0.0144(11) 0.0181(12) 0.0187(12) 0.0035(9) 0.0007(9) 0.0025(9)
C11 0.0173(11) 0.0176(12) 0.0179(11) 0.0002(9) 0.0023(9) 0.0050(10)
C13 0.0149(11) 0.0171(12) 0.0227(12) 0.0036(10) 0.0040(9) 0.0001(10)
C12 0.0155(11) 0.0146(11) 0.0146(11) 0.0045(9) -0.0009(9) 0.0031(9)
C14 0.0181(12) 0.0183(12) 0.0207(12) 0.0019(10) 0.0055(9) 0.0047(10)
C15 0.0134(11) 0.0159(11) 0.0165(11) 0.0041(9) 0.0006(9) 0.0025(9)
C16 0.0138(11) 0.0180(12) 0.0182(11) 0.0056(9) 0.0014(9) 0.0039(9)
C17 0.0171(11) 0.0160(11) 0.0148(11) 0.0027(9) 0.0017(9) 0.0057(9)
C18 0.0158(11) 0.0129(11) 0.0140(11) 0.0012(9) 0.0001(8) 0.0035(9)
C19 0.0144(11) 0.0132(11) 0.0154(11) 0.0016(9) 0.0001(9) 0.0039(9)
C20 0.0169(12) 0.0200(12) 0.0244(13) -0.0005(10) 0.0078(10) 0.0046(10)
C21 0.0195(12) 0.0172(12) 0.0248(13) -0.0065(10) 0.0037(10) 0.0037(10)
C22 0.0151(11) 0.0124(11) 0.0225(12) 0.0009(9) 0.0009(9) 0.0028(9)
C23 0.0141(11) 0.0201(12) 0.0238(13) -0.0002(10) 0.0057(9) 0.0039(10)
C24 0.0189(12) 0.0187(12) 0.0195(12) -0.0042(10) 0.0023(9) 0.0055(10)
C25 0.0158(11) 0.0158(12) 0.0236(12) 0.0028(9) 0.0068(9) 0.0058(9)
C26 0.0207(13) 0.0272(14) 0.0312(14) 0.0031(11) 0.0009(11) 0.0089(11)
C27 0.0343(16) 0.0435(18) 0.0425(17) 0.0168(14) 0.0064(13) 0.0249(14)
C28 0.0418(17) 0.0259(15) 0.0525(19) 0.0134(14) 0.0176(15) 0.0219(14)
C29 0.0308(14) 0.0160(13) 0.0395(16) 0.0009(11) 0.0170(12) 0.0052(11)
C30 0.0214(12) 0.0177(12) 0.0242(13) 0.0011(10) 0.0087(10) 0.0059(10)
C31 0.0176(11) 0.0163(11) 0.0150(11) -0.0025(9) -0.0012(9) 0.0059(9)
C32 0.0189(12) 0.0199(12) 0.0243(13) 0.0022(10) 0.0006(10) 0.0049(10)
C33 0.0163(12) 0.0293(15) 0.0403(16) -0.0074(12) -0.0018(11) 0.0057(11)
C34 0.0280(15) 0.0335(16) 0.0438(17) -0.0152(13) -0.0159(13) 0.0184(13)
C35 0.0481(18) 0.0269(15) 0.0327(15) -0.0002(12) -0.0133(13) 0.0224(14)
C36 0.0306(14) 0.0189(13) 0.0230(13) 0.0023(10) -0.0032(11) 0.0071(11)
C37 0.052(4) 0.026(3) 0.022(3) 0.001(2) -0.016(3) 0.001(3)

loop_
_atom_type_symbol
_atom_type_description
_atom_type_scat_dispersion_real
_atom_type_scat_dispersion_imag
_atom_type_scat_source
C C 0.0033 0.0016 'International Tables Vol C Tables 4.2.6.8 and 6.1.1.4'
H H 0.0000 0.0000 'International Tables Vol C Tables 4.2.6.8 and 6.1.1.4'
Cl Cl 0.1484 0.1585 'International Tables Vol C Tables 4.2.6.8 and 6.1.1.4'
N N 0.0061 0.0033 'International Tables Vol C Tables 4.2.6.8 and 6.1.1.4'
O O 0.0106 0.0060 'International Tables Vol C Tables 4.2.6.8 and 6.1.1.4'
S S 0.1246 0.1234 'International Tables Vol C Tables 4.2.6.8 and 6.1.1.4'

loop_
_geom_angle_atom_site_label_1
_geom_angle_atom_site_label_2
_geom_angle_atom_site_label_3
_geom_angle
_geom_angle_site_symmetry_1
_geom_angle_site_symmetry_3
C6 S1 C7 93.82(12) . .
C8 C1 C5 134.2(2) . .
C8 C1 C2 117.8(2) . .
C5 C1 C2 107.98(19) . .
C37 Cl1 C37 59.8(3) . 2_667
C31 N1 C25 122.15(19) . .
C31 N1 C22 118.38(19) . .
C25 N1 C22 117.95(19) . .
C15 S2 C18 92.78(11) . .
O1 C2 C3 127.7(2) . .
O1 C2 C1 125.7(2) . .
C3 C2 C1 106.66(19) . .
C4 C7 S1 109.72(19) . .
C4 C7 H7 125.1 . .
S1 C7 H7 125.1 . .
C3 C6 S1 109.60(19) . .
C3 C6 H6 125.2 . .
S1 C6 H6 125.2 . .
O2 C5 C4 126.2(2) . .
O2 C5 C1 128.3(2) . .
C4 C5 C1 105.48(18) . .
C7 C4 C3 113.0(2) . .
C7 C4 C5 136.2(2) . .
C3 C4 C5 110.7(2) . .
C6 C3 C4 113.8(2) . .
C6 C3 C2 137.0(2) . .
C4 C3 C2 109.1(2) . .
C1 C8 C9 135.5(2) . .
C1 C8 H8 112.3 . .
C9 C8 H8 112.3 . .
C14 C9 C10 117.6(2) . .
C14 C9 C8 117.1(2) . .
C10 C9 C8 125.2(2) . .
C11 C10 C9 120.4(2) . .
C11 C10 H10 119.8 . .
C9 C10 H10 119.8 . .
C10 C11 C12 121.6(2) . .
C10 C11 H11 119.2 . .
C12 C11 H11 119.2 . .
C14 C13 C12 120.7(2) . .
C14 C13 H13 119.7 . .
C12 C13 H13 119.7 . .
C13 C12 C11 117.8(2) . .
C13 C12 C15 121.0(2) . .
C11 C12 C15 121.2(2) . .
C13 C14 C9 121.8(2) . .
C13 C14 H14 119.1 . .
C9 C14 H14 119.1 . .
C16 C15 C12 129.4(2) . .
C16 C15 S2 109.99(17) . .
C12 C15 S2 120.56(17) . .
C15 C16 C17 113.4(2) . .
C15 C16 H16 123.3 . .
C17 C16 H16 123.3 . .
C18 C17 C16 113.5(2) . .
C18 C17 H17 123.3 . .
C16 C17 H17 123.3 . .
C17 C18 C19 129.4(2) . .
C17 C18 S2 110.30(17) . .
C19 C18 S2 120.26(16) . .
C24 C19 C20 118.0(2) . .
C24 C19 C18 120.9(2) . .
C20 C19 C18 121.1(2) . .
C21 C20 C19 121.1(2) . .
C21 C20 H20 119.4 . .
C19 C20 H20 119.4 . .
C20 C21 C22 119.8(2) . .
C20 C21 H21 120.1 . .
C22 C21 H21 120.1 . .
C23 C22 C21 119.7(2) . .
C23 C22 N1 120.4(2) . .
C21 C22 N1 119.9(2) . .
C22 C23 C24 120.2(2) . .
C22 C23 H23 119.9 . .
C24 C23 H23 119.9 . .
C23 C24 C19 121.1(2) . .
C23 C24 H24 119.4 . .
C19 C24 H24 119.4 . .
C26 C25 C30 118.6(2) . .
C26 C25 N1 120.6(2) . .
C30 C25 N1 120.8(2) . .
C27 C26 C25 120.3(3) . .
C27 C26 H26 119.9 . .
C25 C26 H26 119.9 . .
C28 C27 C26 121.0(3) . .
C28 C27 H27 119.5 . .
C26 C27 H27 119.5 . .
C29 C28 C27 118.8(3) . .
C29 C28 H28 120.6 . .
C27 C28 H28 120.6 . .
C28 C29 C30 121.1(3) . .
C28 C29 H29 119.4 . .
C30 C29 H29 119.4 . .
C29 C30 C25 120.1(2) . .
C29 C30 H30 119.9 . .
C25 C30 H30 119.9 . .
C32 C31 C36 118.5(2) . .
C32 C31 N1 122.3(2) . .
C36 C31 N1 119.2(2) . .
C33 C32 C31 120.4(2) . .
C33 C32 H32 119.8 . .
C31 C32 H32 119.8 . .
C34 C33 C32 120.9(3) . .
C34 C33 H33 119.5 . .
C32 C33 H33 119.5 . .
C33 C34 C35 119.0(2) . .
C33 C34 H34 120.5 . .
C35 C34 H34 120.5 . .
C34 C35 C36 120.9(3) . .
C34 C35 H35 119.6 . .
C36 C35 H35 119.6 . .
C35 C36 C31 120.2(3) . .
C35 C36 H36 119.9 . .
C31 C36 H36 119.9 . .
Cl1 C37 C37 64.0(4) . 2_667
Cl1 C37 Cl1 120.2(3) . 2_667
C37 C37 Cl1 56.2(4) 2_667 2_667
Cl1 C37 H5 105(4) . .
C37 C37 H5 129(4) 2_667 .
Cl1 C37 H5 112(4) 2_667 .
Cl1 C37 H3 108(4) . .
C37 C37 H3 119(4) 2_667 .
Cl1 C37 H3 100(4) 2_667 .
H5 C37 H3 112(6) . .

loop_
_geom_bond_atom_site_label_1
_geom_bond_atom_site_label_2
_geom_bond_distance
_geom_bond_site_symmetry_2
S1 C6 1.713(3) .
S1 C7 1.714(3) .
C1 C8 1.351(3) .
C1 C5 1.498(3) .
C1 C2 1.501(3) .
O1 C2 1.214(3) .
Cl1 C37 1.636(7) .
Cl1 C37 1.771(7) 2_667
N1 C31 1.414(3) .
N1 C25 1.418(3) .
N1 C22 1.428(3) .
S2 C15 1.730(2) .
S2 C18 1.731(2) .
C2 C3 1.472(3) .
O2 C5 1.219(3) .
C7 C4 1.366(3) .
C7 H7 0.9500 .
C6 C3 1.360(3) .
C6 H6 0.9500 .
C5 C4 1.480(3) .
C4 C3 1.419(3) .
C8 C9 1.448(3) .
C8 H8 0.9500 .
C9 C14 1.399(3) .
C9 C10 1.409(3) .
C10 C11 1.376(3) .
C10 H10 0.9500 .
C11 C12 1.403(3) .
C11 H11 0.9500 .
C13 C14 1.375(3) .
C13 C12 1.399(3) .
C13 H13 0.9500 .
C12 C15 1.457(3) .
C14 H14 0.9500 .
C15 C16 1.375(3) .
C16 C17 1.414(3) .
C16 H16 0.9500 .
C17 C18 1.367(3) .
C17 H17 0.9500 .
C18 C19 1.463(3) .
C19 C24 1.391(3) .
C19 C20 1.397(3) .
C20 C21 1.384(3) .
C20 H20 0.9500 .
C21 C22 1.392(3) .
C21 H21 0.9500 .
C22 C23 1.380(3) .
C23 C24 1.384(3) .
C23 H23 0.9500 .
C24 H24 0.9500 .
C25 C26 1.393(3) .
C25 C30 1.396(3) .
C26 C27 1.385(4) .
C26 H26 0.9500 .
C27 C28 1.383(4) .
C27 H27 0.9500 .
C28 C29 1.374(4) .
C28 H28 0.9500 .
C29 C30 1.389(3) .
C29 H29 0.9500 .
C30 H30 0.9500 .
C31 C32 1.388(3) .
C31 C36 1.395(3) .
C32 C33 1.387(3) .
C32 H32 0.9500 .
C33 C34 1.373(4) .
C33 H33 0.9500 .
C34 C35 1.379(4) .
C34 H34 0.9500 .
C35 C36 1.385(4) .
C35 H35 0.9500 .
C36 H36 0.9500 .
C37 C37 1.702(11) 2_667
C37 Cl1 1.771(7) 2_667
C37 H5 0.920(10) .
C37 H3 0.916(10) .
